data_2215186
loop_
_publ_author_name
'Hwang, In-Chul'
'Chang, Jeong Ah'

_publ_section_title
;<i>catena</i>-Poly[[[diaqualithium(I)]-\m-bis(1<i>H</i>-imidazol-1-yl)methane-\k^2^<i>N</i>^3^:<i>N</i>^3'^]
 chloride]
;
_journal_coeditor_code KP2121
_journal_issue 9
_journal_name_full 'Acta Crystallographica Section E'
_journal_page_first m2303
_journal_page_last m2303
_journal_paper_doi 10.1107/S1600536807038706
_journal_volume 63
_journal_year 2007
_chemical_formula_iupac '[Li (C7 H8 N4) (H2 O)2] Cl'
_chemical_formula_moiety 'C7 H12 Li N4 O2 +, Cl -'
_chemical_formula_sum 'C7 H12 Cl Li N4 O2'
_chemical_formula_weight 226.60
_chemical_name_systematic
;
catena-Poly[[[diaqualithium(I)]-\m-bis(1H-imidazol-1-yl)methane-
\k^2^N^3^:N^3'^] chloride]
;
_space_group_IT_number 15
_symmetry_cell_setting monoclinic
_symmetry_space_group_name_Hall '-C 2yc'
_symmetry_space_group_name_H-M 'C 1 2/c 1'
_atom_sites_solution_hydrogens geom
_atom_sites_solution_primary direct
_atom_sites_solution_secondary difmap
_cell_angle_alpha 90.00
_cell_angle_beta 111.887(2)
_cell_angle_gamma 90.00
_cell_formula_units_Z 8
_cell_length_a 15.3208(13)
_cell_length_b 10.6729(9)
_cell_length_c 14.8266(12)
_cell_measurement_reflns_used 3763
_cell_measurement_temperature 295(2)
_cell_measurement_theta_max 26.370
_cell_measurement_theta_min 2.3875
_cell_volume 2249.7(3)
_computing_cell_refinement 'SAINT (Bruker, 2000)'
_computing_data_collection 'SMART (Bruker, 2000)'
_computing_data_reduction SAINT
_computing_molecular_graphics 'ORTEP-3 (Farrugia, 1997)'
_computing_publication_material SHELXL97
_computing_structure_refinement 'SHELXL97 (Sheldrick, 1997)'
_computing_structure_solution 'SHELXS97 (Sheldrick, 1990)'
_diffrn_ambient_temperature 295(2)
_diffrn_measured_fraction_theta_full 0.999
_diffrn_measured_fraction_theta_max 0.999
_diffrn_measurement_device_type 'Bruker SMART CCD area-detector'
_diffrn_measurement_method '\f and \w'
_diffrn_radiation_monochromator graphite
_diffrn_radiation_source 'fine-focus sealed tube'
_diffrn_radiation_type MoK\a
_diffrn_radiation_wavelength 0.71073
_diffrn_reflns_av_R_equivalents 0.0374
_diffrn_reflns_av_sigmaI/netI 0.0267
_diffrn_reflns_limit_h_max 17
_diffrn_reflns_limit_h_min -19
_diffrn_reflns_limit_k_max 13
_diffrn_reflns_limit_k_min -13
_diffrn_reflns_limit_l_max 16
_diffrn_reflns_limit_l_min -18
_diffrn_reflns_number 6383
_diffrn_reflns_theta_full 26.39
_diffrn_reflns_theta_max 26.39
_diffrn_reflns_theta_min 2.39
_exptl_absorpt_coefficient_mu 0.324
_exptl_absorpt_correction_T_max 0.922
_exptl_absorpt_correction_T_min 0.837
_exptl_absorpt_correction_type multi-scan
_exptl_absorpt_process_details '(SADABS; Bruker, 2000)'
_exptl_crystal_colour colourless
_exptl_crystal_density_diffrn 1.338
_exptl_crystal_density_method 'not measured'
_exptl_crystal_description cubic
_exptl_crystal_F_000 944
_exptl_crystal_size_max 0.35
_exptl_crystal_size_mid 0.25
_exptl_crystal_size_min 0.25
_refine_diff_density_max 0.300
_refine_diff_density_min -0.279
_refine_ls_extinction_coef 0.0112(12)
_refine_ls_extinction_expression Fc^*^=kFc[1+0.001xFc^2^\l^3^/sin(2\q)]^-1/4^
_refine_ls_extinction_method SHELXL97
_refine_ls_goodness_of_fit_ref 1.067
_refine_ls_hydrogen_treatment mixed
_refine_ls_matrix_type full
_refine_ls_number_parameters 153
_refine_ls_number_reflns 2310
_refine_ls_number_restraints 0
_refine_ls_restrained_S_all 1.067
_refine_ls_R_factor_all 0.0464
_refine_ls_R_factor_gt 0.0419
_refine_ls_shift/su_max 0.000
_refine_ls_shift/su_mean 0.000
_refine_ls_structure_factor_coef Fsqd
_refine_ls_weighting_details 'calc w=1/[\s^2^(Fo^2^)+(0.0746P)^2^+0.5534P] where P=(Fo^2^+2Fc^2^)/3'
_refine_ls_weighting_scheme calc
_refine_ls_wR_factor_gt 0.1220
_refine_ls_wR_factor_ref 0.1259
_reflns_number_gt 2005
_reflns_number_total 2310
_reflns_threshold_expression I>2\s(I)
_cod_data_source_file kp2121.cif
_cod_data_source_block I
_cod_original_sg_symbol_H-M 'C 2/c'
_cod_database_code 2215186
_cod_database_fobs_code 2215186

loop_
_symmetry_equiv_pos_as_xyz
'x, y, z'
'-x, y, -z+1/2'
'x+1/2, y+1/2, z'
'-x+1/2, y+1/2, -z+1/2'
'-x, -y, -z'
'x, -y, z-1/2'
'-x+1/2, -y+1/2, -z'
'x+1/2, -y+1/2, z-1/2'

loop_
_atom_site_type_symbol
_atom_site_label
_atom_site_fract_x
_atom_site_fract_y
_atom_site_fract_z
_atom_site_U_iso_or_equiv
_atom_site_adp_type
_atom_site_calc_flag
_atom_site_refinement_flags
_atom_site_occupancy
C C1 0.22713(11) 0.84155(15) 0.38908(11) 0.0445(4) Uani d . 1
H H1 0.2621 0.9141 0.4118 0.053 Uiso calc R 1
C C2 0.17854(13) 0.66703(16) 0.31882(14) 0.0564(4) Uani d . 1
H H2 0.1741 0.5946 0.2825 0.068 Uiso calc R 1
C C3 0.11830(12) 0.69897(16) 0.36197(13) 0.0557(4) Uani d . 1
H H3 0.0662 0.6539 0.3615 0.067 Uiso calc R 1
C C4 0.02217(10) 1.07972(15) 0.38388(11) 0.0460(4) Uani d . 1
H H4 0.0734 1.1336 0.4074 0.055 Uiso calc R 1
C C5 -0.06186(12) 0.90934(17) 0.35524(15) 0.0627(5) Uani d . 1
H H5 -0.0813 0.8266 0.3540 0.075 Uiso calc R 1
C C6 -0.11482(11) 1.00761(17) 0.31130(14) 0.0643(5) Uani d . 1
H H6 -0.1787 1.0033 0.2736 0.077 Uiso calc R 1
C C7 0.10813(13) 0.88548(17) 0.46271(11) 0.0570(5) Uani d . 1
H H7A 0.0899 0.8301 0.5046 0.068 Uiso calc R 1
H H7B 0.1550 0.9432 0.5039 0.068 Uiso calc R 1
Cl Cl1 0.13680(3) 0.63139(4) 0.03017(3) 0.0632(2) Uani d . 1
Li Li1 0.36216(18) 0.7809(3) 0.29113(18) 0.0501(6) Uani d . 1
N N1 0.24754(9) 0.75656(13) 0.33611(9) 0.0487(3) Uani d . 1
N N2 0.14968(9) 0.81128(12) 0.40654(9) 0.0448(3) Uani d . 1
N N3 0.02675(8) 0.95582(12) 0.40227(8) 0.0420(3) Uani d . 1
N N4 -0.06257(10) 1.11534(13) 0.32919(10) 0.0507(4) Uani d . 1
O O1 0.30302(11) 0.81249(16) 0.15348(10) 0.0683(4) Uani d . 1
H H1W 0.3229(18) 0.834(2) 0.119(2) 0.080(8) Uiso d . 1
H H2W 0.254(2) 0.768(2) 0.119(2) 0.093(8) Uiso d . 1
O O2 0.43632(11) 0.91675(16) 0.36717(12) 0.0790(5) Uani d . 1
H H3W 0.418(2) 0.983(3) 0.396(2) 0.124(10) Uiso d . 1
H H4W 0.490(2) 0.899(3) 0.409(2) 0.097(8) Uiso d . 1

loop_
_atom_site_aniso_label
_atom_site_aniso_U_11
_atom_site_aniso_U_22
_atom_site_aniso_U_33
_atom_site_aniso_U_12
_atom_site_aniso_U_13
_atom_site_aniso_U_23
C1 0.0435(8) 0.0459(8) 0.0414(8) 0.0082(6) 0.0126(6) 0.0043(6)
C2 0.0577(10) 0.0487(9) 0.0617(10) 0.0109(8) 0.0210(8) -0.0091(7)
C3 0.0520(9) 0.0495(9) 0.0683(11) 0.0041(7) 0.0255(8) 0.0008(8)
C4 0.0440(8) 0.0460(8) 0.0539(8) 0.0018(6) 0.0249(7) -0.0027(7)
C5 0.0501(9) 0.0487(9) 0.0934(13) -0.0034(8) 0.0316(9) -0.0213(9)
C6 0.0417(9) 0.0680(11) 0.0723(12) 0.0084(8) 0.0086(8) -0.0321(9)
C7 0.0646(11) 0.0690(11) 0.0401(8) 0.0271(9) 0.0227(7) 0.0052(7)
Cl1 0.0673(3) 0.0568(3) 0.0587(3) -0.00934(19) 0.0158(2) 0.00771(18)
Li1 0.0513(14) 0.0538(15) 0.0450(13) 0.0108(12) 0.0177(11) 0.0014(11)
N1 0.0470(7) 0.0540(8) 0.0466(7) 0.0138(6) 0.0190(6) 0.0028(6)
N2 0.0473(7) 0.0481(7) 0.0406(6) 0.0133(5) 0.0181(5) 0.0036(5)
N3 0.0435(7) 0.0448(7) 0.0417(6) 0.0063(5) 0.0206(5) -0.0036(5)
N4 0.0522(8) 0.0560(8) 0.0476(7) 0.0148(6) 0.0229(6) 0.0000(6)
O1 0.0636(9) 0.0930(11) 0.0448(7) -0.0140(8) 0.0163(7) 0.0036(7)
O2 0.0591(8) 0.0836(10) 0.0792(10) 0.0102(7) 0.0084(7) -0.0280(8)

loop_
_atom_type_symbol
_atom_type_description
_atom_type_scat_dispersion_real
_atom_type_scat_dispersion_imag
_atom_type_scat_source
C C 0.0033 0.0016 'International Tables Vol C Tables 4.2.6.8 and 6.1.1.4'
H H 0.0000 0.0000 'International Tables Vol C Tables 4.2.6.8 and 6.1.1.4'
Li Li -0.0003 0.0001 'International Tables Vol C Tables 4.2.6.8 and 6.1.1.4'
N N 0.0061 0.0033 'International Tables Vol C Tables 4.2.6.8 and 6.1.1.4'
Cl Cl 0.1484 0.1585 'International Tables Vol C Tables 4.2.6.8 and 6.1.1.4'
O O 0.0106 0.0060 'International Tables Vol C Tables 4.2.6.8 and 6.1.1.4'

loop_
_geom_angle_atom_site_label_1
_geom_angle_atom_site_label_2
_geom_angle_atom_site_label_3
_geom_angle_site_symmetry_1
_geom_angle_site_symmetry_3
_geom_angle
_geom_angle_publ_flag
N1 C1 N2 . . 111.94(14) ?
N1 C1 H1 . . 124.0 ?
N2 C1 H1 . . 124.0 ?
C3 C2 N1 . . 110.51(15) ?
C3 C2 H2 . . 124.7 ?
N1 C2 H2 . . 124.7 ?
C2 C3 N2 . . 105.76(15) ?
C2 C3 H3 . . 127.1 ?
N2 C3 H3 . . 127.1 ?
N4 C4 N3 . . 112.12(14) ?
N4 C4 H4 . . 123.9 ?
N3 C4 H4 . . 123.9 ?
C6 C5 N3 . . 105.70(15) ?
C6 C5 H5 . . 127.2 ?
N3 C5 H5 . . 127.2 ?
C5 C6 N4 . . 111.07(14) ?
C5 C6 H6 . . 124.5 ?
N4 C6 H6 . . 124.5 ?
N3 C7 N2 . . 112.83(12) ?
N3 C7 H7A . . 109.0 ?
N2 C7 H7A . . 109.0 ?
N3 C7 H7B . . 109.0 ?
N2 C7 H7B . . 109.0 ?
H7A C7 H7B . . 107.8 ?
O2 Li1 O1 . . 115.43(15) yes
O2 Li1 N4 . 3_545 109.63(14) yes
O1 Li1 N4 . 3_545 115.59(14) yes
O2 Li1 N1 . . 106.61(13) yes
O1 Li1 N1 . . 103.73(13) yes
N4 Li1 N1 3_545 . 104.66(13) yes
C1 N1 C2 . . 104.69(13) ?
C1 N1 Li1 . . 121.03(14) ?
C2 N1 Li1 . . 134.20(13) ?
C1 N2 C3 . . 107.11(13) ?
C1 N2 C7 . . 125.78(14) ?
C3 N2 C7 . . 127.11(15) ?
C4 N3 C5 . . 106.63(13) ?
C4 N3 C7 . . 127.12(14) ?
C5 N3 C7 . . 126.22(14) ?
C4 N4 C6 . . 104.48(14) ?
C4 N4 Li1 . 3_455 137.92(14) yes
C6 N4 Li1 . 3_455 115.97(13) yes
Li1 O1 H1W . . 130(2) ?
Li1 O1 H2W . . 118.7(17) ?
H1W O1 H2W . . 105(3) ?
Li1 O2 H3W . . 129.5(18) ?
Li1 O2 H4W . . 117.5(19) ?
H3W O2 H4W . . 102(2) ?

loop_
_geom_bond_atom_site_label_1
_geom_bond_atom_site_label_2
_geom_bond_site_symmetry_2
_geom_bond_distance
_geom_bond_publ_flag
C1 N1 . 1.312(2) yes
C1 N2 . 1.345(2) ?
C1 H1 . 0.9300 ?
C2 C3 . 1.348(2) ?
C2 N1 . 1.376(2) ?
C2 H2 . 0.9300 ?
C3 N2 . 1.367(2) ?
C3 H3 . 0.9300 ?
C4 N4 . 1.305(2) yes
C4 N3 . 1.347(2) ?
C4 H4 . 0.9300 ?
C5 C6 . 1.337(3) ?
C5 N3 . 1.367(2) ?
C5 H5 . 0.9300 ?
C6 N4 . 1.369(2) ?
C6 H6 . 0.9300 ?
C7 N3 . 1.4450(19) ?
C7 N2 . 1.4564(19) ?
C7 H7A . 0.9700 ?
C7 H7B . 0.9700 ?
Li1 O2 . 1.926(3) yes
Li1 O1 . 1.929(3) yes
Li1 N4 3_545 2.070(3) yes
Li1 N1 . 2.114(3) yes
N4 Li1 3_455 2.070(3) yes
O1 H1W . 0.72(3) ?
O1 H2W . 0.87(3) ?
O2 H3W . 0.93(3) ?
O2 H4W . 0.85(3) ?

loop_
_geom_hbond_atom_site_label_D
_geom_hbond_atom_site_label_H
_geom_hbond_atom_site_label_A
_geom_hbond_site_symmetry_A
_geom_hbond_distance_DH
_geom_hbond_distance_HA
_geom_hbond_distance_DA
_geom_hbond_angle_DHA
O1 H1W Cl1 7_565 0.72(3) 2.54(3) 3.2394(17) 165(3)
O1 H2W Cl1 . 0.87(3) 2.31(3) 3.1769(17) 173(2)
O2 H3W Cl1 4 0.93(3) 2.25(3) 3.1766(16) 174(3)
O2 H4W Cl1 8_566 0.85(3) 2.31(3) 3.1631(17) 174(3)
C1 H1 Cl1 4 0.93 2.74 3.6726(17) 177.2

loop_
_geom_torsion_atom_site_label_1
_geom_torsion_atom_site_label_2
_geom_torsion_atom_site_label_3
_geom_torsion_atom_site_label_4
_geom_torsion_site_symmetry_1
_geom_torsion_site_symmetry_4
_geom_torsion
N1 C2 C3 N2 . . 0.5(2)
N3 C5 C6 N4 . . -0.2(2)
N2 C1 N1 C2 . . 0.13(17)
N2 C1 N1 Li1 . . 177.35(12)
C3 C2 N1 C1 . . -0.39(19)
C3 C2 N1 Li1 . . -177.07(15)
O2 Li1 N1 C1 . . 13.56(19)
O1 Li1 N1 C1 . . -108.73(15)
N4 Li1 N1 C1 3_545 . 129.70(14)
O2 Li1 N1 C2 . . -170.19(16)
O1 Li1 N1 C2 . . 67.5(2)
N4 Li1 N1 C2 3_545 . -54.1(2)
N1 C1 N2 C3 . . 0.18(17)
N1 C1 N2 C7 . . -179.88(13)
C2 C3 N2 C1 . . -0.41(18)
C2 C3 N2 C7 . . 179.65(15)
N3 C7 N2 C1 . . 101.44(18)
N3 C7 N2 C3 . . -78.6(2)
N4 C4 N3 C5 . . 0.27(17)
N4 C4 N3 C7 . . -177.63(12)
C6 C5 N3 C4 . . -0.06(19)
C6 C5 N3 C7 . . 177.86(14)
N2 C7 N3 C4 . . -104.58(18)
N2 C7 N3 C5 . . 77.9(2)
N3 C4 N4 C6 . . -0.35(17)
N3 C4 N4 Li1 . 3_455 163.57(15)
C5 C6 N4 C4 . . 0.3(2)
C5 C6 N4 Li1 . 3_455 -167.78(15)
